data_2219296
loop_
_publ_author_name
'Yang, De-Suo'

_publ_section_title
;
 4-Chloro-<i>N</i>'-(2-hydroxy-1-naphthylidene)benzohydrazide
;
_journal_coeditor_code CI2654
_journal_issue 9
_journal_name_full 'Acta Crystallographica Section E'
_journal_page_first o1759
_journal_paper_doi 10.1107/S1600536808025828
_journal_volume 64
_journal_year 2008
_chemical_formula_iupac 'C18 H13 Cl N2 O2'
_chemical_formula_moiety 'C18 H13 Cl N2 O2'
_chemical_formula_sum 'C18 H13 Cl N2 O2'
_chemical_formula_weight 324.75
_chemical_name_systematic
;
4-Chloro-<i>N</i>'-(2-hydroxy-1-naphthylidene)benzohydrazide
;
_space_group_IT_number 7
_symmetry_cell_setting monoclinic
_symmetry_space_group_name_Hall 'P -2yc'
_symmetry_space_group_name_H-M 'P 1 c 1'
_atom_sites_solution_hydrogens geom
_atom_sites_solution_primary direct
_atom_sites_solution_secondary difmap
_audit_creation_method SHELXL97
_cell_angle_alpha 90.00
_cell_angle_beta 95.844(7)
_cell_angle_gamma 90.00
_cell_formula_units_Z 2
_cell_length_a 6.200(3)
_cell_length_b 4.788(2)
_cell_length_c 25.320(11)
_cell_measurement_reflns_used 2145
_cell_measurement_temperature 298(2)
_cell_measurement_theta_max 29.3
_cell_measurement_theta_min 2.8
_cell_volume 747.7(6)
_computing_cell_refinement 'SAINT (Bruker, 2002)'
_computing_data_collection 'SMART (Bruker, 2002)'
_computing_data_reduction 'SAINT (Bruker, 2002)'
_computing_molecular_graphics 'SHELXTL (Sheldrick, 2008)'
_computing_publication_material 'SHELXL97 (Sheldrick, 2008)'
_computing_structure_refinement 'SHELXL97 (Sheldrick, 2008)'
_computing_structure_solution 'SHELXS97 (Sheldrick, 2008)'
_diffrn_ambient_temperature 298(2)
_diffrn_measured_fraction_theta_full 0.986
_diffrn_measured_fraction_theta_max 0.986
_diffrn_measurement_device_type 'Bruker SMART CCD area-detector'
_diffrn_measurement_method \w
_diffrn_radiation_monochromator graphite
_diffrn_radiation_source 'fine-focus sealed tube'
_diffrn_radiation_type MoK\a
_diffrn_radiation_wavelength 0.71073
_diffrn_reflns_av_R_equivalents 0.0173
_diffrn_reflns_av_sigmaI/netI 0.0215
_diffrn_reflns_limit_h_max 7
_diffrn_reflns_limit_h_min -5
_diffrn_reflns_limit_k_max 6
_diffrn_reflns_limit_k_min -6
_diffrn_reflns_limit_l_max 26
_diffrn_reflns_limit_l_min -31
_diffrn_reflns_number 4001
_diffrn_reflns_theta_full 26.99
_diffrn_reflns_theta_max 26.99
_diffrn_reflns_theta_min 3.24
_diffrn_standards_number 0
_exptl_absorpt_coefficient_mu 0.267
_exptl_absorpt_correction_T_max 0.9486
_exptl_absorpt_correction_T_min 0.9412
_exptl_absorpt_correction_type multi-scan
_exptl_absorpt_process_details '(SADABS; Sheldrick, 1996)'
_exptl_crystal_colour colourless
_exptl_crystal_density_diffrn 1.442
_exptl_crystal_density_method 'not measured'
_exptl_crystal_description block
_exptl_crystal_F_000 336
_exptl_crystal_size_max 0.23
_exptl_crystal_size_mid 0.21
_exptl_crystal_size_min 0.20
_refine_diff_density_max 0.123
_refine_diff_density_min -0.186
_refine_ls_abs_structure_details 'Flack (1983), with 596 Friedel pairs'
_refine_ls_abs_structure_Flack 0.03(7)
_refine_ls_extinction_method none
_refine_ls_goodness_of_fit_ref 1.053
_refine_ls_hydrogen_treatment mixed
_refine_ls_matrix_type full
_refine_ls_number_parameters 212
_refine_ls_number_reflns 2197
_refine_ls_number_restraints 3
_refine_ls_restrained_S_all 1.052
_refine_ls_R_factor_all 0.0354
_refine_ls_R_factor_gt 0.0321
_refine_ls_shift/su_max 0.001
_refine_ls_shift/su_mean 0.000
_refine_ls_structure_factor_coef Fsqd
_refine_ls_weighting_details 'calc w = 1/[\s^2^(Fo^2^)+(0.0403P)^2^+0.1026P] where P=(Fo^2^+2Fc^2^)/3'
_refine_ls_weighting_scheme calc
_refine_ls_wR_factor_gt 0.0765
_refine_ls_wR_factor_ref 0.0795
_reflns_number_gt 2039
_reflns_number_total 2197
_reflns_threshold_expression I>2\s(I)
_cod_data_source_file ci2654.cif
_cod_data_source_block I
_cod_original_cell_volume 747.8(6)
_cod_original_sg_symbol_H-M 'P c'
_cod_database_code 2219296
_cod_database_fobs_code 2219296

loop_
_symmetry_equiv_pos_as_xyz
'x, y, z'
'x, -y, z+1/2'

loop_
_atom_site_type_symbol
_atom_site_label
_atom_site_fract_x
_atom_site_fract_y
_atom_site_fract_z
_atom_site_U_iso_or_equiv
_atom_site_adp_type
_atom_site_calc_flag
_atom_site_refinement_flags
_atom_site_occupancy
Cl Cl1 1.44733(12) 0.28331(19) 0.25960(4) 0.0780(3) Uani d . 1
N N1 0.3640(3) 0.4990(4) 0.05683(7) 0.0395(4) Uani d . 1
N N2 0.5480(3) 0.4210(4) 0.08892(8) 0.0390(4) Uani d D 1
O O1 0.0022(3) 0.7705(3) 0.04417(7) 0.0512(4) Uani d . 1
H H1 0.1220 0.7293 0.0589 0.077 Uiso calc R 1
O O2 0.5730(3) 0.8546(3) 0.12464(7) 0.0504(4) Uani d . 1
C C1 0.0931(3) 0.3955(4) -0.01348(9) 0.0378(5) Uani d . 1
C C2 -0.0450(3) 0.6040(4) 0.00131(9) 0.0404(5) Uani d . 1
C C3 -0.2478(4) 0.6510(5) -0.02775(11) 0.0515(6) Uani d . 1
H H3 -0.3413 0.7847 -0.0163 0.062 Uiso calc R 1
C C4 -0.3071(4) 0.5020(5) -0.07244(11) 0.0529(6) Uani d . 1
H H4 -0.4422 0.5341 -0.0909 0.063 Uiso calc R 1
C C5 -0.1684(4) 0.2987(5) -0.09167(10) 0.0458(5) Uani d . 1
C C6 -0.2251(4) 0.1535(5) -0.13960(10) 0.0544(6) Uani d . 1
H H6 -0.3580 0.1895 -0.1589 0.065 Uiso calc R 1
C C7 -0.0893(5) -0.0380(6) -0.15817(10) 0.0587(7) Uani d . 1
H H7 -0.1289 -0.1318 -0.1898 0.070 Uiso calc R 1
C C8 0.1105(5) -0.0923(6) -0.12918(10) 0.0549(6) Uani d . 1
H H8 0.2035 -0.2233 -0.1418 0.066 Uiso calc R 1
C C9 0.1709(4) 0.0441(5) -0.08267(9) 0.0478(6) Uani d . 1
H H9 0.3051 0.0049 -0.0643 0.057 Uiso calc R 1
C C10 0.0348(3) 0.2428(5) -0.06184(9) 0.0384(5) Uani d . 1
C C11 0.2922(3) 0.3316(5) 0.01999(9) 0.0393(5) Uani d . 1
H H11 0.3673 0.1678 0.0145 0.047 Uiso calc R 1
C C12 0.6429(3) 0.6152(4) 0.12246(8) 0.0371(5) Uani d . 1
C C13 0.8398(3) 0.5189(4) 0.15662(8) 0.0357(4) Uani d . 1
C C14 0.8939(4) 0.6535(5) 0.20461(10) 0.0468(6) Uani d . 1
H H14 0.8045 0.7941 0.2153 0.056 Uiso calc R 1
C C15 1.0795(4) 0.5809(6) 0.23675(10) 0.0532(6) Uani d . 1
H H15 1.1155 0.6701 0.2691 0.064 Uiso calc R 1
C C16 1.2100(4) 0.3728(5) 0.21960(9) 0.0483(6) Uani d . 1
C C17 1.1626(4) 0.2370(5) 0.17207(10) 0.0449(5) Uani d . 1
H H17 1.2543 0.0991 0.1613 0.054 Uiso calc R 1
C C18 0.9751(3) 0.3101(4) 0.14053(9) 0.0407(5) Uani d . 1
H H18 0.9393 0.2189 0.1084 0.049 Uiso calc R 1
H H2 0.576(6) 0.240(3) 0.0963(14) 0.080 Uiso d D 1

loop_
_atom_site_aniso_label
_atom_site_aniso_U_11
_atom_site_aniso_U_22
_atom_site_aniso_U_33
_atom_site_aniso_U_12
_atom_site_aniso_U_13
_atom_site_aniso_U_23
Cl1 0.0468(3) 0.1144(6) 0.0692(4) 0.0089(4) -0.0112(3) 0.0192(4)
N1 0.0344(9) 0.0357(9) 0.0476(10) 0.0038(7) 0.0003(8) 0.0045(7)
N2 0.0373(9) 0.0305(8) 0.0475(10) 0.0053(8) -0.0031(8) 0.0022(7)
O1 0.0545(10) 0.0446(9) 0.0552(10) 0.0141(8) 0.0086(8) 0.0030(8)
O2 0.0490(9) 0.0290(7) 0.0715(11) 0.0077(7) -0.0016(8) -0.0015(7)
C1 0.0326(11) 0.0347(10) 0.0460(12) 0.0008(9) 0.0040(9) 0.0108(9)
C2 0.0382(12) 0.0373(12) 0.0465(12) 0.0038(9) 0.0086(9) 0.0103(9)
C3 0.0400(12) 0.0496(14) 0.0662(16) 0.0121(11) 0.0114(11) 0.0140(12)
C4 0.0336(12) 0.0531(14) 0.0700(17) 0.0073(10) -0.0036(11) 0.0165(12)
C5 0.0367(12) 0.0431(12) 0.0561(14) -0.0036(10) -0.0017(10) 0.0164(10)
C6 0.0490(14) 0.0546(15) 0.0558(15) -0.0049(12) -0.0129(11) 0.0132(12)
C7 0.0672(17) 0.0599(16) 0.0468(15) -0.0122(14) -0.0056(12) 0.0016(12)
C8 0.0576(14) 0.0563(15) 0.0507(15) 0.0031(12) 0.0050(11) -0.0020(12)
C9 0.0427(13) 0.0486(13) 0.0512(14) 0.0048(10) 0.0008(10) 0.0022(10)
C10 0.0330(10) 0.0350(12) 0.0466(12) -0.0017(8) 0.0014(8) 0.0102(8)
C11 0.0345(11) 0.0343(10) 0.0491(12) 0.0053(8) 0.0038(9) 0.0047(9)
C12 0.0367(11) 0.0311(10) 0.0439(12) 0.0030(9) 0.0059(9) 0.0046(8)
C13 0.0371(11) 0.0283(10) 0.0416(11) 0.0005(8) 0.0030(8) 0.0041(8)
C14 0.0503(14) 0.0391(12) 0.0510(14) 0.0056(10) 0.0053(11) -0.0025(10)
C15 0.0540(15) 0.0598(16) 0.0443(14) -0.0019(12) -0.0028(11) -0.0037(11)
C16 0.0352(11) 0.0594(15) 0.0489(14) -0.0019(11) -0.0020(10) 0.0163(11)
C17 0.0371(12) 0.0464(13) 0.0518(14) 0.0093(10) 0.0074(10) 0.0080(10)
C18 0.0398(12) 0.0373(11) 0.0453(12) 0.0029(9) 0.0051(9) 0.0022(9)

loop_
_atom_type_symbol
_atom_type_description
_atom_type_scat_dispersion_real
_atom_type_scat_dispersion_imag
_atom_type_scat_source
C C 0.0033 0.0016 'International Tables Vol C Tables 4.2.6.8 and 6.1.1.4'
H H 0.0000 0.0000 'International Tables Vol C Tables 4.2.6.8 and 6.1.1.4'
N N 0.0061 0.0033 'International Tables Vol C Tables 4.2.6.8 and 6.1.1.4'
O O 0.0106 0.0060 'International Tables Vol C Tables 4.2.6.8 and 6.1.1.4'
Cl Cl 0.1484 0.1585 'International Tables Vol C Tables 4.2.6.8 and 6.1.1.4'

loop_
_geom_angle_atom_site_label_1
_geom_angle_atom_site_label_2
_geom_angle_atom_site_label_3
_geom_angle
C11 N1 N2 117.76(18)
C12 N2 N1 117.57(16)
C12 N2 H2 118(2)
N1 N2 H2 121(2)
C2 O1 H1 109.5
C2 C1 C10 119.01(18)
C2 C1 C11 120.14(19)
C10 C1 C11 120.85(19)
O1 C2 C1 123.34(19)
O1 C2 C3 115.7(2)
C1 C2 C3 121.0(2)
C4 C3 C2 120.2(2)
C4 C3 H3 119.9
C2 C3 H3 119.9
C3 C4 C5 121.7(2)
C3 C4 H4 119.2
C5 C4 H4 119.2
C6 C5 C4 121.8(2)
C6 C5 C10 119.5(2)
C4 C5 C10 118.7(2)
C7 C6 C5 121.3(2)
C7 C6 H6 119.3
C5 C6 H6 119.3
C6 C7 C8 119.4(2)
C6 C7 H7 120.3
C8 C7 H7 120.3
C9 C8 C7 121.0(3)
C9 C8 H8 119.5
C7 C8 H8 119.5
C8 C9 C10 121.6(2)
C8 C9 H9 119.2
C10 C9 H9 119.2
C9 C10 C5 117.3(2)
C9 C10 C1 123.55(19)
C5 C10 C1 119.1(2)
N1 C11 C1 120.4(2)
N1 C11 H11 119.8
C1 C11 H11 119.8
O2 C12 N2 122.48(19)
O2 C12 C13 122.18(19)
N2 C12 C13 115.34(16)
C14 C13 C18 119.4(2)
C14 C13 C12 118.30(19)
C18 C13 C12 122.20(19)
C15 C14 C13 120.7(2)
C15 C14 H14 119.6
C13 C14 H14 119.6
C16 C15 C14 118.3(2)
C16 C15 H15 120.8
C14 C15 H15 120.8
C17 C16 C15 122.5(2)
C17 C16 Cl1 118.9(2)
C15 C16 Cl1 118.62(19)
C16 C17 C18 118.5(2)
C16 C17 H17 120.7
C18 C17 H17 120.7
C17 C18 C13 120.5(2)
C17 C18 H18 119.8
C13 C18 H18 119.8

loop_
_geom_bond_atom_site_label_1
_geom_bond_atom_site_label_2
_geom_bond_distance
Cl1 C16 1.752(2)
N1 C11 1.275(3)
N1 N2 1.383(2)
N2 C12 1.353(3)
N2 H2 0.899(10)
O1 C2 1.354(3)
O1 H1 0.82
O2 C12 1.228(2)
C1 C2 1.392(3)
C1 C10 1.440(3)
C1 C11 1.457(3)
C2 C3 1.409(3)
C3 C4 1.356(4)
C3 H3 0.93
C4 C5 1.418(4)
C4 H4 0.93
C5 C6 1.412(4)
C5 C10 1.427(3)
C6 C7 1.361(4)
C6 H6 0.93
C7 C8 1.398(4)
C7 H7 0.93
C8 C9 1.365(3)
C8 H8 0.93
C9 C10 1.410(3)
C9 H9 0.93
C11 H11 0.93
C12 C13 1.495(3)
C13 C14 1.386(3)
C13 C18 1.392(3)
C14 C15 1.385(3)
C14 H14 0.93
C15 C16 1.381(4)
C15 H15 0.93
C16 C17 1.373(3)
C17 C18 1.387(3)
C17 H17 0.93
C18 H18 0.93

loop_
_geom_hbond_atom_site_label_D
_geom_hbond_atom_site_label_H
_geom_hbond_atom_site_label_A
_geom_hbond_site_symmetry_A
_geom_hbond_distance_DH
_geom_hbond_distance_HA
_geom_hbond_distance_DA
_geom_hbond_angle_DHA
O1 H1 N1 . 0.82 1.87 2.584(2) 145
N2 H2 O2 1_545 0.900(10) 1.980(10) 2.858(3) 165(4)

loop_
_cod_related_entry_id
_cod_related_entry_database
_cod_related_entry_code
1 ChemSpider 12974002
